data_7237203
loop_
_publ_author_name
'Frentzel-Beyme, Louis'
'Klo\&s, Marvin'
'Pallach, Roman'
'Salamon, Soma'
'Moldenhauer, Henning'
'Landers, Joachim'
'Wende, Heiko'
'Debus, J\"org'
'Henke, Sebastian'

_publ_section_title
;
 Porous purple glass -- a cobalt imidazolate glass with accessible
 porosity from a meltable cobalt imidazolate framework
;
_journal_issue 3
_journal_name_full 'Journal of Materials Chemistry A'
_journal_page_first 985
_journal_paper_doi 10.1039/C8TA08016J
_journal_volume 7
_journal_year 2019
_chemical_formula_moiety 'C7 H6.50 N4 Zn'
_chemical_formula_sum 'C7 H6.5 N4 Zn'
_chemical_formula_weight 212.03
_chemical_name_systematic ZIF-62-Zn-bim0.35
_space_group_crystal_system orthorhombic
_space_group_IT_number 61
_space_group_name_Hall '-P 2ac 2ab'
_space_group_name_H-M_alt 'P b c a'
_atom_sites_solution_hydrogens geom
_atom_sites_solution_primary direct
_audit_creation_date 2018-06-15
_audit_creation_method
;
Olex2 1.2
(compiled 2018.05.29 svn.r3510 for OlexSys, GUI svn.r5506)
;
_audit_update_record
;
2018-06-16 deposited with the CCDC.
2019-01-03 downloaded from the CCDC.
;
_cell_angle_alpha 90
_cell_angle_beta 90
_cell_angle_gamma 90
_cell_formula_units_Z 16
_cell_length_a 15.4567(8)
_cell_length_b 15.5793(8)
_cell_length_c 18.1340(8)
_cell_measurement_reflns_used 3558
_cell_measurement_temperature 100(2)
_cell_measurement_theta_max 27.3900
_cell_measurement_theta_min 2.8540
_cell_volume 4366.8(4)
_computing_cell_refinement 'CrysAlisPro 1.171.38.46 (Rigaku OD, 2015)'
_computing_data_collection 'CrysAlisPro 1.171.38.46 (Rigaku OD, 2015)'
_computing_data_reduction 'CrysAlisPro 1.171.38.46 (Rigaku OD, 2015)'
_computing_molecular_graphics 'Olex2 (Dolomanov et al., 2009)'
_computing_publication_material 'Olex2 (Dolomanov et al., 2009)'
_computing_structure_refinement 'ShelXL (Sheldrick, 2015)'
_computing_structure_solution 'XS (Sheldrick, 2008)'
_diffrn_ambient_temperature 100(2)
_diffrn_detector 'CCD plate'
_diffrn_detector_area_resol_mean 16.0560
_diffrn_detector_type Sapphire3
_diffrn_measured_fraction_theta_full 1.000
_diffrn_measured_fraction_theta_max 0.962
_diffrn_measurement_details
;
List of Runs (angles in degrees, time in seconds):

  # Type    Start    End  Width  t~exp~   \w     \q     \k     \f   Frames
#--------------------------------------------------------------------------
  1  \w     60.00  88.00   1.00   27.50    --   19.08  77.00  60.00   28
  2  \w    -11.00  76.00   1.00   27.50    --   19.08  77.00 -60.00   87
  3  \w     15.00  52.00   1.00   27.50    --   19.08  77.00-150.00   37
;
_diffrn_measurement_device 'four-circle diffractometer'
_diffrn_measurement_device_type 'Xcalibur, Sapphire3'
_diffrn_measurement_method '\w scans'
_diffrn_orient_matrix_type 'CrysAlisPro convention (1999,Acta A55,543-557)'
_diffrn_orient_matrix_UB_11 -0.0129645000
_diffrn_orient_matrix_UB_12 -0.0364599000
_diffrn_orient_matrix_UB_13 0.0206329000
_diffrn_orient_matrix_UB_21 0.0413521000
_diffrn_orient_matrix_UB_22 -0.0186676000
_diffrn_orient_matrix_UB_23 -0.0054254000
_diffrn_orient_matrix_UB_31 0.0150230000
_diffrn_orient_matrix_UB_32 0.0198822000
_diffrn_orient_matrix_UB_33 0.0328039000
_diffrn_radiation_monochromator graphite
_diffrn_radiation_probe x-ray
_diffrn_radiation_type MoK\a
_diffrn_radiation_wavelength 0.71073
_diffrn_reflns_av_R_equivalents 0.0301
_diffrn_reflns_av_unetI/netI 0.0439
_diffrn_reflns_Laue_measured_fraction_full 1.000
_diffrn_reflns_Laue_measured_fraction_max 0.962
_diffrn_reflns_limit_h_max 19
_diffrn_reflns_limit_h_min -20
_diffrn_reflns_limit_k_max 17
_diffrn_reflns_limit_k_min -20
_diffrn_reflns_limit_l_max 12
_diffrn_reflns_limit_l_min -24
_diffrn_reflns_number 13192
_diffrn_reflns_point_group_measured_fraction_full 1.000
_diffrn_reflns_point_group_measured_fraction_max 0.962
_diffrn_reflns_theta_full 25.242
_diffrn_reflns_theta_max 28.496
_diffrn_reflns_theta_min 2.169
_diffrn_source 'fine-focus sealed X-ray tube'
_diffrn_source_type 'Enhance (Mo) X-ray Source'
_exptl_absorpt_coefficient_mu 2.207
_exptl_absorpt_correction_T_max 1.00000
_exptl_absorpt_correction_T_min 0.88340
_exptl_absorpt_correction_type multi-scan
_exptl_absorpt_process_details
;
CrysAlisPro 1.171.38.46 (Rigaku Oxford Diffraction, 2015)
Empirical absorption correction using spherical harmonics,
 implemented in SCALE3 ABSPACK scaling algorithm.
;
_exptl_crystal_colour colourless
_exptl_crystal_colour_primary colourless
_exptl_crystal_density_diffrn 1.290
_exptl_crystal_description prism
_exptl_crystal_F_000 1704
_exptl_crystal_recrystallization_method 'solvothermal synthesis'
_exptl_crystal_size_max 0.351
_exptl_crystal_size_mid 0.291
_exptl_crystal_size_min 0.173
_refine_diff_density_max 0.925
_refine_diff_density_min -0.435
_refine_diff_density_rms 0.085
_refine_ls_extinction_method none
_refine_ls_goodness_of_fit_ref 1.020
_refine_ls_hydrogen_treatment constr
_refine_ls_matrix_type full
_refine_ls_number_parameters 253
_refine_ls_number_reflns 5327
_refine_ls_number_restraints 39
_refine_ls_restrained_S_all 1.022
_refine_ls_R_factor_all 0.0772
_refine_ls_R_factor_gt 0.0512
_refine_ls_shift/su_max 0.001
_refine_ls_shift/su_mean 0.000
_refine_ls_structure_factor_coef Fsqd
_refine_ls_weighting_details 'w=1/[\s^2^(Fo^2^)+(0.0601P)^2^+6.6894P] where P=(Fo^2^+2Fc^2^)/3'
_refine_ls_weighting_scheme calc
_refine_ls_wR_factor_gt 0.1267
_refine_ls_wR_factor_ref 0.1411
_reflns_Friedel_coverage 0.000
_reflns_number_gt 3676
_reflns_number_total 5327
_reflns_threshold_expression 'I > 2\s(I)'
_cod_data_source_file c8ta08016j2.cif
_cod_data_source_block ZIF-62-Zn-bim_0-35
_cod_original_cell_volume 4366.7(4)
_cod_original_formula_sum 'C7 H6.50 N4 Zn'
_cod_database_code 7237203
_shelx_shelxl_version_number 2018/3
_chemical_oxdiff_formula 'Zn N2 C5 H3'
_chemical_oxdiff_usercomment 'MK06 ZIF-62'
_shelx_space_group_comment
;
The symmetry employed for this shelxl refinement is uniquely defined
by the following loop, which should always be used as a source of
symmetry information in preference to the above space-group names.
They are only intended as comments.
;
_reflns_odcompleteness_completeness 99.89
_reflns_odcompleteness_iscentric 1
_reflns_odcompleteness_theta 27.04
_olex2_refinement_description
;
1. Fixed Uiso
 At 1.2 times of:
  All C(H) groups
2. Restrained distances
 C23B-C22B \\sim C23A-C22A
 with sigma of 0.02
 N21-C22A \\sim N21-C22B
 with sigma of 0.02
 N22-C23A \\sim N22-C23B
 with sigma of 0.02
3. Uiso/Uaniso restraints and constraints
C22A \\sim C22B \\sim C23A \\sim C23B: within 2A with sigma of 0.01 and sigma
for terminal atoms of 0.02
4. Others
 Fixed Sof: H12(0.5) H13(0.5) C14(0.5) H14(0.5) C15(0.5) H15(0.5) C16(0.5)
 H16(0.5) C17(0.5) H17(0.5) C22A(0.5) H22A(0.5) C22B(0.5) H22B(0.5) C23A(0.5)
 H23A(0.5) C23B(0.5) H23B(0.5)
5.a Aromatic/amide H refined with riding coordinates:
 C11(H11), C12(H12), C13(H13), C14(H14), C15(H15), C16(H16), C17(H17),
 C21(H21), C22A(H22A), C22B(H22B), C23A(H23A), C23B(H23B), C31(H31), C32(H32),
 C33(H33), C41(H41), C42(H42), C43(H43)
;
_olex2_submission_special_instructions 'No special instructions were received'
_oxdiff_exptl_absorpt_empirical_details
;
Empirical correction (ABSPACK) includes:
- Absorption correction using spherical harmonics
- Frame scaling
;
_oxdiff_exptl_absorpt_empirical_full_max 1.074
_oxdiff_exptl_absorpt_empirical_full_min 0.874

loop_
_space_group_symop_operation_xyz
'x, y, z'
'-x+1/2, -y, z+1/2'
'x+1/2, -y+1/2, -z'
'-x, y+1/2, -z+1/2'
'-x, -y, -z'
'x-1/2, y, -z-1/2'
'-x-1/2, y-1/2, z'
'x, -y-1/2, z-1/2'

loop_
_atom_site_label
_atom_site_type_symbol
_atom_site_fract_x
_atom_site_fract_y
_atom_site_fract_z
_atom_site_U_iso_or_equiv
_atom_site_adp_type
_atom_site_occupancy
_atom_site_site_symmetry_order
_atom_site_calc_flag
_atom_site_refinement_flags_posn
_atom_site_refinement_flags_adp
_atom_site_refinement_flags_occupancy
_atom_site_disorder_assembly
_atom_site_disorder_group
Zn1 Zn 0.50529(3) 0.33677(3) 0.31226(3) 0.04092(15) Uani 1 1 d . . . . .
Zn2 Zn 0.20057(3) 0.13750(3) 0.40756(3) 0.04086(15) Uani 1 1 d . . . . .
N11 N 0.4407(2) 0.2372(2) 0.35350(18) 0.0400(8) Uani 1 1 d . . . . .
N12 N 0.3242(2) 0.1632(2) 0.3893(2) 0.0452(8) Uani 1 1 d . . . . .
N21 N 0.5981(2) 0.3673(3) 0.3824(2) 0.0505(9) Uani 1 1 d D . . . .
N22 N 0.6731(2) 0.3784(3) 0.4874(2) 0.0487(9) Uani 1 1 d D . . . .
N31 N 0.4201(2) 0.4320(2) 0.30559(18) 0.0413(8) Uani 1 1 d . . . . .
N32 N 0.3357(2) 0.5367(2) 0.3474(2) 0.0460(8) Uani 1 1 d . . . . .
N41 N 0.5579(2) 0.3094(2) 0.21606(19) 0.0444(8) Uani 1 1 d . . . . .
N42 N 0.6323(2) 0.2356(2) 0.13227(17) 0.0383(7) Uani 1 1 d . . . . .
C11 C 0.3546(2) 0.2355(3) 0.3608(2) 0.0371(9) Uani 1 1 d . . . . .
H11 H 0.318440 0.282004 0.346822 0.044 Uiso 1 1 calc R . . . .
C12 C 0.4678(3) 0.1602(3) 0.3812(3) 0.0539(12) Uani 1 1 d . . . . .
H12 H 0.526168 0.141628 0.384440 0.065 Uiso 0.5 1 calc R . P A 2
C13 C 0.3974(3) 0.1145(3) 0.4035(3) 0.0645(15) Uani 1 1 d . . . . .
H13 H 0.398270 0.058946 0.425066 0.077 Uiso 0.5 1 calc R . P B 2
C14 C 0.4085(7) 0.0408(6) 0.4523(5) 0.061(3) Uani 0.5 1 d . . P C 1
H14 H 0.360152 0.014669 0.475573 0.073 Uiso 0.5 1 calc R . P C 1
C15 C 0.4894(8) 0.0106(6) 0.4634(5) 0.060(3) Uani 0.5 1 d . . P C 1
H15 H 0.497390 -0.041974 0.489069 0.072 Uiso 0.5 1 calc R . P C 1
C16 C 0.5615(8) 0.0558(8) 0.4376(7) 0.078(4) Uani 0.5 1 d . . P C 1
H16 H 0.617159 0.032200 0.446689 0.094 Uiso 0.5 1 calc R . P C 1
C17 C 0.5568(8) 0.1337(7) 0.3993(6) 0.070(3) Uani 0.5 1 d . . P C 1
H17 H 0.606308 0.166361 0.386102 0.083 Uiso 0.5 1 calc R . P C 1
C21 C 0.6039(3) 0.3516(3) 0.4530(2) 0.0423(10) Uani 1 1 d . . . . .
H21 H 0.559355 0.321827 0.478423 0.051 Uiso 1 1 calc R . . . .
C22A C 0.6841(7) 0.3803(10) 0.3636(8) 0.077(4) Uani 0.5 1 d D U P D 1
H22A H 0.706814 0.383408 0.315028 0.092 Uiso 0.5 1 calc R . P D 1
C22B C 0.6604(9) 0.4284(10) 0.3730(9) 0.092(4) Uani 0.5 1 d D U P D 2
H22B H 0.672000 0.458157 0.328367 0.110 Uiso 0.5 1 calc R . P D 2
C23A C 0.7297(8) 0.3878(10) 0.4266(7) 0.076(4) Uani 0.5 1 d D U P D 1
H23A H 0.790243 0.397826 0.429647 0.092 Uiso 0.5 1 calc R . P D 1
C23B C 0.7032(10) 0.4400(11) 0.4377(8) 0.094(4) Uani 0.5 1 d D U P D 2
H23B H 0.745922 0.482404 0.447323 0.112 Uiso 0.5 1 calc R . P D 2
C31 C 0.4003(3) 0.4849(3) 0.3609(2) 0.0416(9) Uani 1 1 d . . . . .
H31 H 0.430597 0.484877 0.406508 0.050 Uiso 1 1 calc R . . . .
C32 C 0.3649(4) 0.4538(3) 0.2524(3) 0.0748(17) Uani 1 1 d . . . . .
H32 H 0.362894 0.428949 0.204598 0.090 Uiso 1 1 calc R . . . .
C33 C 0.3120(4) 0.5168(4) 0.2770(3) 0.0810(19) Uani 1 1 d . . . . .
H33 H 0.266313 0.542629 0.249968 0.097 Uiso 1 1 calc R . . . .
C41 C 0.5950(3) 0.2357(3) 0.1976(2) 0.0445(10) Uani 1 1 d . . . . .
H41 H 0.594753 0.186829 0.228979 0.053 Uiso 1 1 calc R . . . .
C42 C 0.5734(5) 0.3605(3) 0.1571(3) 0.082(2) Uani 1 1 d . . . . .
H42 H 0.556346 0.418871 0.152669 0.099 Uiso 1 1 calc R . . . .
C43 C 0.6175(4) 0.3149(3) 0.1051(3) 0.0758(18) Uani 1 1 d . . . . .
H43 H 0.634763 0.335347 0.058000 0.091 Uiso 1 1 calc R . . . .

loop_
_atom_site_aniso_label
_atom_site_aniso_U_11
_atom_site_aniso_U_22
_atom_site_aniso_U_33
_atom_site_aniso_U_23
_atom_site_aniso_U_13
_atom_site_aniso_U_12
Zn1 0.0361(3) 0.0485(3) 0.0382(3) -0.0016(2) 0.0083(2) -0.0004(2)
Zn2 0.0364(3) 0.0385(3) 0.0477(3) 0.0046(2) 0.0011(2) -0.0009(2)
N11 0.0343(17) 0.0422(19) 0.0435(18) 0.0016(15) 0.0076(15) 0.0055(14)
N12 0.0395(18) 0.0407(19) 0.056(2) 0.0075(17) 0.0040(17) 0.0039(15)
N21 0.0380(19) 0.070(3) 0.0430(19) 0.0098(18) 0.0047(16) -0.0150(18)
N22 0.0327(17) 0.064(2) 0.050(2) 0.0169(18) -0.0008(16) -0.0144(17)
N31 0.0437(19) 0.0427(18) 0.0376(17) 0.0003(15) -0.0047(16) -0.0022(16)
N32 0.046(2) 0.0379(18) 0.054(2) 0.0001(16) -0.0109(18) 0.0032(16)
N41 0.046(2) 0.046(2) 0.0413(18) 0.0030(16) 0.0125(17) -0.0022(16)
N42 0.0389(17) 0.0403(18) 0.0357(16) -0.0007(14) 0.0069(15) -0.0002(15)
C11 0.0333(19) 0.040(2) 0.038(2) 0.0049(17) 0.0023(17) 0.0047(17)
C12 0.039(2) 0.050(3) 0.073(3) 0.010(2) 0.006(2) 0.015(2)
C13 0.045(3) 0.045(2) 0.103(4) 0.023(3) 0.019(3) 0.014(2)
C14 0.080(7) 0.038(5) 0.065(6) -0.012(4) -0.007(6) 0.008(5)
C15 0.084(8) 0.036(5) 0.061(6) 0.000(4) -0.005(6) 0.010(5)
C16 0.079(8) 0.071(7) 0.086(8) -0.017(6) -0.033(7) 0.045(7)
C17 0.067(7) 0.066(7) 0.076(7) -0.018(6) -0.004(6) 0.012(6)
C21 0.036(2) 0.047(2) 0.044(2) 0.0050(18) 0.0120(19) -0.0055(18)
C22A 0.058(6) 0.114(9) 0.058(5) 0.024(7) 0.000(5) -0.044(6)
C22B 0.074(7) 0.128(10) 0.072(6) 0.044(8) -0.013(5) -0.048(7)
C23A 0.047(6) 0.119(9) 0.063(5) 0.029(7) 0.005(4) -0.043(6)
C23B 0.075(7) 0.126(9) 0.081(6) 0.040(8) -0.015(5) -0.054(7)
C31 0.046(2) 0.042(2) 0.0364(19) 0.0018(17) -0.0089(19) -0.0006(19)
C32 0.107(5) 0.060(3) 0.057(3) -0.014(3) -0.039(3) 0.023(3)
C33 0.092(4) 0.062(3) 0.089(4) -0.024(3) -0.058(4) 0.028(3)
C41 0.040(2) 0.050(2) 0.043(2) 0.0113(19) 0.0028(19) 0.005(2)
C42 0.129(5) 0.046(3) 0.071(3) 0.017(3) 0.051(4) 0.026(3)
C43 0.121(5) 0.048(3) 0.059(3) 0.018(2) 0.050(3) 0.017(3)

loop_
_atom_type_symbol
_atom_type_description
_atom_type_scat_dispersion_real
_atom_type_scat_dispersion_imag
_atom_type_scat_source
C C 0.0033 0.0016 'International Tables Vol C Tables 4.2.6.8 and 6.1.1.4'
H H 0.0000 0.0000 'International Tables Vol C Tables 4.2.6.8 and 6.1.1.4'
N N 0.0061 0.0033 'International Tables Vol C Tables 4.2.6.8 and 6.1.1.4'
Zn Zn 0.2839 1.4301 'International Tables Vol C Tables 4.2.6.8 and 6.1.1.4'

loop_
_exptl_crystal_face_index_h
_exptl_crystal_face_index_k
_exptl_crystal_face_index_l
_exptl_crystal_face_perp_dist
-10 16 12 0.0932
11 7 21 0.1385
14 -16 -9 0.0992
6 -16 -17 0.1070
-16 0 -17 0.1519
-14 15 7 0.0933
11 8 20 0.1366
16 5 17 0.1408
18 -9 -9 0.1051
17 -10 -11 0.1037
10 -12 -18 0.1114
-15 11 13 0.0653
-11 2 22 0.1052
-16 -11 -12 0.1287
20 7 -4 0.1716
11 11 18 0.1396
15 1 -19 0.1619
-2 -18 14 0.1659
3 -9 23 0.1201
5 21 -2 0.1598
0 14 -20 0.1707
11 -9 19 0.1088
-8 20 -7 0.1511
17 -14 2 0.1016
-14 15 -7 0.1375
21 1 -8 0.1397
-14 -16 5 0.1640
-13 -15 -10 0.1373
-6 21 -3 0.1440
2 18 14 0.1327
17 9 -12 0.1721
-7 -16 -15 0.1220
-6 -5 24 0.1160
4 21 -6 0.1578
-17 13 -5 0.1299
-4 8 -23 0.1707

loop_
_geom_angle_atom_site_label_1
_geom_angle_atom_site_label_2
_geom_angle_atom_site_label_3
_geom_angle
_geom_angle_site_symmetry_1
_geom_angle_site_symmetry_3
N21 Zn1 N11 108.06(14) . .
N21 Zn1 N31 109.92(16) . .
N31 Zn1 N11 105.80(14) . .
N41 Zn1 N11 111.76(14) . .
N41 Zn1 N21 108.81(15) . .
N41 Zn1 N31 112.38(14) . .
N12 Zn2 N32 109.83(15) . 7_655
N12 Zn2 N42 107.22(14) . 6_556
N22 Zn2 N12 113.31(15) 3_456 .
N22 Zn2 N32 111.72(16) 3_456 7_655
N22 Zn2 N42 109.47(14) 3_456 6_556
N32 Zn2 N42 104.86(14) 7_655 6_556
C11 N11 Zn1 123.5(3) . .
C11 N11 C12 104.5(4) . .
C12 N11 Zn1 131.9(3) . .
C11 N12 Zn2 125.4(3) . .
C11 N12 C13 104.4(4) . .
C13 N12 Zn2 130.3(3) . .
C21 N21 Zn1 129.5(3) . .
C21 N21 C22A 101.6(7) . .
C21 N21 C22B 101.7(7) . .
C22A N21 Zn1 125.0(7) . .
C22B N21 Zn1 126.9(7) . .
C21 N22 Zn2 126.8(3) . 3_556
C21 N22 C23A 99.6(6) . .
C21 N22 C23B 100.6(7) . .
C23A N22 Zn2 129.3(6) . 3_556
C31 N31 Zn1 124.6(3) . .
C32 N31 Zn1 131.2(3) . .
C32 N31 C31 103.9(4) . .
C31 N32 Zn2 126.8(3) . 7_665
C31 N32 C33 103.9(4) . .
C33 N32 Zn2 128.1(3) . 7_665
C41 N41 Zn1 126.1(3) . .
C41 N41 C42 103.5(4) . .
C42 N41 Zn1 130.1(3) . .
C41 N42 Zn2 123.9(3) . 6_656
C41 N42 C43 104.7(4) . .
C43 N42 Zn2 131.3(3) . 6_656
N12 C11 N11 114.1(4) . .
N11 C12 C17 127.9(6) . .
C13 C12 N11 108.9(4) . .
C13 C12 C17 122.2(6) . .
N12 C13 C14 129.8(6) . .
C12 C13 N12 108.1(4) . .
C12 C13 C14 119.8(6) . .
C15 C14 C13 118.3(10) . .
C14 C15 C16 120.8(10) . .
C15 C16 C17 124.1(10) . .
C16 C17 C12 113.7(10) . .
N21 C21 N22 117.7(4) . .
C23A C22A N21 107.9(10) . .
C23B C22B N21 109.2(11) . .
C22A C23A N22 109.1(9) . .
C22B C23B N22 107.7(11) . .
N32 C31 N31 114.6(4) . .
N31 C32 C33 109.4(5) . .
C32 C33 N32 108.2(4) . .
N42 C41 N41 114.6(4) . .
N41 C42 C43 109.1(4) . .
N42 C43 C42 108.0(4) . .

loop_
_geom_bond_atom_site_label_1
_geom_bond_atom_site_label_2
_geom_bond_distance
_geom_bond_site_symmetry_2
Zn1 N11 1.991(3) .
Zn1 N21 1.975(4) .
Zn1 N31 1.987(3) .
Zn1 N41 1.971(3) .
Zn2 N12 1.980(4) .
Zn2 N22 1.968(4) 3_456
Zn2 N32 1.992(4) 7_655
Zn2 N42 1.993(3) 6_556
N11 C11 1.337(5) .
N11 C12 1.366(5) .
N12 C11 1.326(5) .
N12 C13 1.385(6) .
N21 C21 1.306(5) .
N21 C22A 1.387(11) .
N21 C22B 1.366(11) .
N22 C21 1.306(5) .
N22 C23A 1.416(10) .
N22 C23B 1.396(11) .
N31 C31 1.334(5) .
N31 C32 1.332(6) .
N32 C31 1.307(5) .
N32 C33 1.363(6) .
N41 C41 1.327(5) .
N41 C42 1.355(6) .
N42 C41 1.317(5) .
N42 C43 1.350(6) .
C12 C13 1.362(7) .
C12 C17 1.473(12) .
C13 C14 1.460(11) .
C14 C15 1.350(14) .
C15 C16 1.399(17) .
C16 C17 1.401(16) .
C22A C23A 1.346(13) .
C22B C23B 1.358(13) .
C32 C33 1.352(7) .
C42 C43 1.363(7) .

loop_
_exptl_oxdiff_crystal_face_indexfrac_h
_exptl_oxdiff_crystal_face_indexfrac_k
_exptl_oxdiff_crystal_face_indexfrac_l
_exptl_oxdiff_crystal_face_x
_exptl_oxdiff_crystal_face_y
_exptl_oxdiff_crystal_face_z
-10.4220 16.0553 12.4324 -0.1937 -0.7981 0.5705
10.5817 6.9562 20.8148 0.0387 0.1948 0.9801
13.5065 -15.5750 -8.5898 0.2155 0.8959 -0.3885
5.6912 -15.6306 -16.6563 0.1524 0.6175 -0.7717
-16.1369 -0.4691 -17.1652 -0.1279 -0.5654 -0.8148
-14.3936 15.2708 7.2458 -0.2207 -0.9196 0.3251
10.8373 8.1157 20.0515 -0.0227 0.1879 0.9819
15.8340 4.9824 16.5709 -0.0450 0.4719 0.8805
18.2943 -9.2998 -8.7235 -0.0781 0.9774 -0.1962
16.6709 -10.2885 -11.3070 -0.0743 0.9428 -0.3250
9.7571 -12.1458 -17.9535 -0.0541 0.7276 -0.6838
-14.9664 11.0181 13.4484 0.0698 -0.8975 0.4354
-10.9888 1.9997 21.9860 0.5232 -0.6110 0.5959
-15.9932 -11.0018 -12.0114 0.3606 -0.3908 -0.8530
19.9876 7.0022 -3.9824 -0.5966 0.7174 0.3089
10.9973 11.0013 18.0061 -0.1722 0.1517 0.9746
14.9870 1.0005 -18.9830 -0.6225 0.7041 -0.3777
-1.9893 -17.9843 13.9802 0.9699 0.1776 0.0712
3.0085 -8.9863 22.9855 0.7629 0.1675 0.6205
4.9908 20.9864 -1.9815 -0.8708 -0.1746 0.4272
-0.0105 13.9848 -19.9816 -0.9220 -0.1531 -0.3776
11.0037 -8.9841 18.9916 0.5768 0.5197 0.6097
-8.0046 19.9805 -6.9872 -0.7689 -0.6661 0.0478
16.9972 -13.9824 1.9985 0.3307 0.9530 0.0429
-14.0004 14.9816 -6.9941 -0.5090 -0.8207 -0.1419
20.9878 1.0059 -7.9844 -0.4735 0.8924 0.0734
-13.9873 -15.9930 4.9789 0.8672 -0.3069 -0.3648
-12.9927 -14.9971 -10.0135 0.5086 -0.2030 -0.8218
-6.0046 20.9817 -2.9871 -0.7488 -0.6238 0.2290
1.9980 17.9915 14.0079 -0.3928 -0.3292 0.8472
16.9859 8.9974 -11.9792 -0.7954 0.5994 0.0411
-6.9967 -15.9953 -15.0088 0.3642 0.0907 -0.9155
-5.9883 -4.9927 23.9830 0.7545 -0.2845 0.5975
3.9900 20.9850 -5.9804 -0.9402 -0.1943 0.2810
-16.9978 12.9824 -4.9980 -0.3561 -0.9181 -0.1612
-4.0078 7.9867 -22.9867 -0.7135 -0.1901 -0.6555

loop_
_smtbx_masks_void_nr
_smtbx_masks_void_average_x
_smtbx_masks_void_average_y
_smtbx_masks_void_average_z
_smtbx_masks_void_volume
_smtbx_masks_void_count_electrons
1 0.000 0.000 0.500 305.6 74.3
2 0.000 0.500 1.000 305.6 74.3
3 0.500 0.000 0.000 305.6 74.3
4 0.500 0.500 0.500 305.6 74.3
